data_2103513
loop_
_publ_author_name
'Pavlovska, A.'
'Werner, S.'
'Maximov, B.'
'Mill, B.'

_publ_section_title
;
 Pressure-induced phase transitions of piezoelectric single crystals
 from the langasite family: La~3~Nb~0.5~Ga~5.5~O~14~ and
 La~3~Ta~0.5~Ga~5.5~O~14~
;
_journal_issue 6
_journal_name_full 'Acta Crystallographica Section B'
_journal_page_first 939
_journal_page_last 947
_journal_paper_doi 10.1107/S0108768102010273
_journal_volume 58
_journal_year 2002
_chemical_formula_sum 'Ga5.54 La3 O14 Ta0.46'
_chemical_formula_weight 1110.22
_space_group_IT_number 150
_symmetry_space_group_name_Hall 'P 3 2"'
_symmetry_space_group_name_H-M 'P 3 2 1'
_atom_sites_solution_hydrogens geom
_atom_sites_solution_primary direct
_atom_sites_solution_secondary difmap
_audit_creation_method SHELXL-97
_cell_angle_alpha 90.00
_cell_angle_beta 90.00
_cell_angle_gamma 120.00
_cell_formula_units_Z 1
_cell_length_a 7.944
_cell_length_b 7.944
_cell_length_c 5.012
_cell_measurement_temperature 293(2)
_cell_volume 273.9
_computing_structure_refinement 'SHELXL-97 (Sheldrick, 1997)'
_computing_structure_solution 'SHELXS-97 (Sheldrick, 1990)'
_diffrn_ambient_pressure 14.4E+6
_diffrn_ambient_temperature 293(2)
_diffrn_measured_fraction_theta_full 0.855
_diffrn_measured_fraction_theta_max 0.855
_diffrn_radiation_source synchrotron
_diffrn_radiation_wavelength 0.56000
_diffrn_reflns_av_R_equivalents 0.0000
_diffrn_reflns_av_sigmaI/netI 0.0525
_diffrn_reflns_limit_h_max 10
_diffrn_reflns_limit_h_min -10
_diffrn_reflns_limit_k_max 7
_diffrn_reflns_limit_k_min -7
_diffrn_reflns_limit_l_max 6
_diffrn_reflns_limit_l_min -6
_diffrn_reflns_number 450
_diffrn_reflns_theta_full 22.92
_diffrn_reflns_theta_max 22.92
_diffrn_reflns_theta_min 3.96
_exptl_absorpt_coefficient_mu 15.557
_exptl_crystal_density_diffrn 6.731
_exptl_crystal_density_method 'not measured'
_exptl_crystal_F_000 488
_refine_diff_density_max 2.470
_refine_diff_density_min -1.806
_refine_diff_density_rms 0.493
_refine_ls_abs_structure_details 'Flack H D (1983), Acta Cryst. A39, 876-881'
_refine_ls_abs_structure_Flack 0.23(14)
_refine_ls_extinction_coef 0.025(9)
_refine_ls_extinction_expression Fc^*^=kFc[1+0.001xFc^2^\l^3^/sin(2\q)]^-1/4^
_refine_ls_extinction_method SHELXL
_refine_ls_goodness_of_fit_ref 1.289
_refine_ls_hydrogen_treatment mixed
_refine_ls_matrix_type full
_refine_ls_number_parameters 39
_refine_ls_number_reflns 450
_refine_ls_number_restraints 0
_refine_ls_restrained_S_all 1.289
_refine_ls_R_factor_all 0.0492
_refine_ls_R_factor_gt 0.0492
_refine_ls_shift/su_max 0.007
_refine_ls_shift/su_mean 0.001
_refine_ls_structure_factor_coef Fsqd
_refine_ls_weighting_details 'calc w=1/[\s^2^(Fo^2^)+(0.1000P)^2^+0.0000P] where P=(Fo^2^+2Fc^2^)/3'
_refine_ls_weighting_scheme calc
_refine_ls_wR_factor_gt 0.1526
_refine_ls_wR_factor_ref 0.1526
_reflns_number_gt 450
_reflns_number_total 450
_reflns_threshold_expression >2sigma(I)
_cod_data_source_file sn0021-14.4d3.cif
_cod_data_source_block 14.4d3
_cod_depositor_comments
;
 Correcting the reference to the optimal entry by changing it from
 '2103513' to '2103512'. The reference now correctly refers to the
 entry with the lowest _refine_ls_R_factor_all value.

 Antanas Vaitkus,
 2018-11-16

The _diffrn_ambient_pressure was taken from the original data block
header, after comparison with the paper text and supplementary
material.

When more than one structure was present in the sn0021.cif file for a
given pressure, the structure with the minimal _refine_ls_R_factor_all
value was taken as the best one, and all others marked with the
'_cod_suboptimal_structure yes' tag.

Changing (with the help of Perl) all _diffrn_radiation_source values in
the files that were reportedly colected on the HASYLAB D3 beamline
(Hamburg) from 'fine-focus sealed tube' to synchrotron.

The command was:

perl -i -ne \
    "s/'fine-focus sealed tube'/synchrotron/; \
    print unless /_diffrn_radiation_type|_diffrn_radiation_monochromator/" \
    *d3*.cif \
    11.57split.cif \
    21.85split.cif \
    22.85split.cif

Saulius Gra\<zulis

 Removed the _cod_suboptimal_structure data item in preparation for
 its deprecation. The fact that the structure is a suboptimal one
 should be derived from the presence of the _cod_related_optimal_struct
 data item.

 Antanas Vaitkus,
 2019-05-21
;
_cod_related_optimal_struct 2103512
_cod_database_code 2103513

loop_
_symmetry_equiv_pos_as_xyz
'x, y, z'
'y, x, -z'
'-y, x-y, z'
'-x+y, -x, z'
'-x, -x+y, -z'
'x-y, -y, -z'

loop_
_atom_site_label
_atom_site_type_symbol
_atom_site_fract_x
_atom_site_fract_y
_atom_site_fract_z
_atom_site_U_iso_or_equiv
_atom_site_adp_type
_atom_site_occupancy
_atom_site_symmetry_multiplicity
_atom_site_calc_flag
_atom_site_refinement_flags
La La 0.4362(2) 0.0000 0.0000 0.0215(5) Uani 1 2 d S
Ga1 Ga 0.0000 0.0000 0.0000 0.0273(7) Uani 0.50 6 d SP
Ta Ta 0.0000 0.0000 0.0000 0.0273(7) Uani 0.50 6 d SP
Ga2 Ga 0.6667 0.3333 -0.5190(6) 0.0183(7) Uani 1 3 d S
Ga3 Ga 0.0000 -0.2340(3) -0.5000 0.0200(6) Uani 1 2 d S
O1 O 0.6667 0.3333 -0.163(4) 0.019(3) Uani 1 3 d S
O2 O 0.166(4) -0.277(5) -0.302(4) 0.070(8) Uani 1 1 d .
O3 O 0.220(3) 0.071(3) -0.235(3) 0.052(6) Uani 1 1 d .

loop_
_atom_site_aniso_label
_atom_site_aniso_U_11
_atom_site_aniso_U_22
_atom_site_aniso_U_33
_atom_site_aniso_U_23
_atom_site_aniso_U_13
_atom_site_aniso_U_12
La 0.0285(7) 0.0132(6) 0.0177(8) 0.0036(5) 0.0018(3) 0.0066(3)
Ga1 0.0344(9) 0.0344(9) 0.0132(13) 0.000 0.000 0.0172(5)
Ta 0.0344(9) 0.0344(9) 0.0132(13) 0.000 0.000 0.0172(5)
Ga2 0.0175(8) 0.0175(8) 0.0197(16) 0.000 0.000 0.0088(4)
Ga3 0.0220(12) 0.0200(9) 0.0187(13) 0.0042(5) 0.0085(9) 0.0110(6)
O1 0.021(5) 0.021(5) 0.016(9) 0.000 0.000 0.010(2)
O2 0.09(2) 0.10(2) 0.036(12) 0.015(12) 0.027(10) 0.068(17)
O3 0.057(11) 0.109(19) 0.020(10) 0.043(9) 0.020(7) 0.063(11)

loop_
_atom_type_symbol
_atom_type_description
_atom_type_scat_dispersion_real
_atom_type_scat_dispersion_imag
_atom_type_scat_source
La La -0.9400 1.6200 'International Tables Vol C Tables 4.2.6.8 and 6.1.1.4'
Ta Ta -0.9400 4.4000 'International Tables Vol C Tables 4.2.6.8 and 6.1.1.4'
Ga Ga 0.2490 1.0600 'International Tables Vol C Tables 4.2.6.8 and 6.1.1.4'
O O 0.0028 0.0036 'International Tables Vol C Tables 4.2.6.8 and 6.1.1.4'

loop_
_geom_angle_atom_site_label_1
_geom_angle_atom_site_label_2
_geom_angle_atom_site_label_3
_geom_angle
_geom_angle_site_symmetry_1
_geom_angle_site_symmetry_3
O3 La O3 65.1(6) . 6
O3 La O2 109.9(7) . 4_655
O3 La O2 139.0(8) 6 4_655
O3 La O2 139.0(8) . 2_655
O3 La O2 109.9(7) 6 2_655
O2 La O2 99.0(9) 4_655 2_655
O3 La O1 79.6(5) . .
O3 La O1 121.7(6) 6 .
O2 La O1 95.2(6) 4_655 .
O2 La O1 69.2(6) 2_655 .
O3 La O1 121.7(6) . 2_545
O3 La O1 79.6(5) 6 2_545
O2 La O1 69.2(6) 4_655 2_545
O2 La O1 95.2(6) 2_655 2_545
O1 La O1 156.48(9) . 2_545
O3 La O2 78.6(6) . 6
O3 La O2 62.0(8) 6 6
O2 La O2 158.9(4) 4_655 6
O2 La O2 65.2(8) 2_655 6
O1 La O2 66.7(6) . 6
O1 La O2 123.8(6) 2_545 6
O3 La O2 62.0(8) . .
O3 La O2 78.6(6) 6 .
O2 La O2 65.2(8) 4_655 .
O2 La O2 158.9(4) 2_655 .
O1 La O2 123.8(6) . .
O1 La O2 66.7(6) 2_545 .
O2 La O2 133.4(9) 6 .
O3 La Ga2 110.0(5) . 1_556
O3 La Ga2 84.9(5) 6 1_556
O2 La Ga2 130.5(5) 4_655 1_556
O2 La Ga2 32.4(5) 2_655 1_556
O1 La Ga2 64.9(4) . 1_556
O1 La Ga2 111.3(4) 2_545 1_556
O2 La Ga2 32.9(4) 6 1_556
O2 La Ga2 163.5(4) . 1_556
O3 La Ga2 84.9(5) . 2_544
O3 La Ga2 110.0(5) 6 2_544
O2 La Ga2 32.4(5) 4_655 2_544
O2 La Ga2 130.4(5) 2_655 2_544
O1 La Ga2 111.3(4) . 2_544
O1 La Ga2 64.9(4) 2_545 2_544
O2 La Ga2 163.5(4) 6 2_544
O2 La Ga2 32.9(4) . 2_544
Ga2 La Ga2 162.68(5) 1_556 2_544
O3 La Ta 32.6(3) . .
O3 La Ta 32.6(3) 6 .
O2 La Ta 130.5(5) 4_655 .
O2 La Ta 130.5(5) 2_655 .
O1 La Ta 101.76(5) . .
O1 La Ta 101.76(5) 2_545 .
O2 La Ta 66.7(4) 6 .
O2 La Ta 66.7(4) . .
Ga2 La Ta 98.66(3) 1_556 .
Ga2 La Ta 98.66(3) 2_544 .
O3 La Ga1 32.6(3) . .
O3 La Ga1 32.6(3) 6 .
O2 La Ga1 130.5(5) 4_655 .
O2 La Ga1 130.5(5) 2_655 .
O1 La Ga1 101.76(5) . .
O1 La Ga1 101.76(5) 2_545 .
O2 La Ga1 66.7(4) 6 .
O2 La Ga1 66.7(4) . .
Ga2 La Ga1 98.66(3) 1_556 .
Ga2 La Ga1 98.66(3) 2_544 .
Ta La Ga1 0.0 . .
O3 Ga1 O3 81.9(8) 3 2
O3 Ga1 O3 87.1(7) 3 4
O3 Ga1 O3 161.5(12) 2 4
O3 Ga1 O3 87.1(7) 3 .
O3 Ga1 O3 107.0(14) 2 .
O3 Ga1 O3 87.1(7) 4 .
O3 Ga1 O3 107.0(14) 3 5
O3 Ga1 O3 87.1(7) 2 5
O3 Ga1 O3 81.9(8) 4 5
O3 Ga1 O3 161.5(12) . 5
O3 Ga1 O3 161.5(12) 3 6
O3 Ga1 O3 87.1(7) 2 6
O3 Ga1 O3 107.0(14) 4 6
O3 Ga1 O3 81.9(8) . 6
O3 Ga1 O3 87.1(7) 5 6
O3 Ga1 La 40.9(4) 3 2
O3 Ga1 La 40.9(4) 2 2
O3 Ga1 La 126.5(7) 4 2
O3 Ga1 La 99.2(6) . 2
O3 Ga1 La 99.2(6) 5 2
O3 Ga1 La 126.5(7) 6 2
O3 Ga1 La 99.2(6) 3 4
O3 Ga1 La 126.5(7) 2 4
O3 Ga1 La 40.9(4) 4 4
O3 Ga1 La 126.5(7) . 4
O3 Ga1 La 40.9(4) 5 4
O3 Ga1 La 99.2(6) 6 4
La Ga1 La 120.0 2 4
O3 Ga1 La 126.5(7) 3 .
O3 Ga1 La 99.2(6) 2 .
O3 Ga1 La 99.2(6) 4 .
O3 Ga1 La 40.9(4) . .
O3 Ga1 La 126.5(7) 5 .
O3 Ga1 La 40.9(4) 6 .
La Ga1 La 120.0 2 .
La Ga1 La 120.0 4 .
O3 Ta O3 81.9(8) 3 2
O3 Ta O3 87.1(7) 3 4
O3 Ta O3 161.5(12) 2 4
O3 Ta O3 87.1(7) 3 .
O3 Ta O3 107.0(14) 2 .
O3 Ta O3 87.1(7) 4 .
O3 Ta O3 107.0(14) 3 5
O3 Ta O3 87.1(7) 2 5
O3 Ta O3 81.9(8) 4 5
O3 Ta O3 161.5(12) . 5
O3 Ta O3 161.5(12) 3 6
O3 Ta O3 87.1(7) 2 6
O3 Ta O3 107.0(14) 4 6
O3 Ta O3 81.9(8) . 6
O3 Ta O3 87.1(7) 5 6
O3 Ta Ga3 32.8(4) 3 2_554
O3 Ta Ga3 113.0(4) 2 2_554
O3 Ta Ga3 54.4(7) 4 2_554
O3 Ta Ga3 87.9(4) . 2_554
O3 Ta Ga3 97.6(6) 5 2_554
O3 Ta Ga3 159.4(6) 6 2_554
O3 Ta Ga3 54.4(7) 3 3
O3 Ta Ga3 97.6(6) 2 3
O3 Ta Ga3 87.9(4) 4 3
O3 Ta Ga3 32.8(4) . 3
O3 Ta Ga3 159.4(6) 5 3
O3 Ta Ga3 113.0(4) 6 3
Ga3 Ta Ga3 62.11(6) 2_554 3
O3 Ta Ga3 113.0(4) 3 3_556
O3 Ta Ga3 32.8(4) 2 3_556
O3 Ta Ga3 159.4(6) 4 3_556
O3 Ta Ga3 97.6(6) . 3_556
O3 Ta Ga3 87.9(4) 5 3_556
O3 Ta Ga3 54.4(7) 6 3_556
Ga3 Ta Ga3 145.35(3) 2_554 3_556
Ga3 Ta Ga3 106.88(8) 3 3_556
O3 Ta Ga3 97.6(6) 3 2
O3 Ta Ga3 54.4(7) 2 2
O3 Ta Ga3 113.0(4) 4 2
O3 Ta Ga3 159.4(6) . 2
O3 Ta Ga3 32.8(4) 5 2
O3 Ta Ga3 87.9(4) 6 2
Ga3 Ta Ga3 106.88(8) 2_554 2
Ga3 Ta Ga3 145.35(3) 3 2
Ga3 Ta Ga3 62.11(6) 3_556 2
O3 Ta Ga3 87.9(4) 3 .
O3 Ta Ga3 159.4(6) 2 .
O3 Ta Ga3 32.8(4) 4 .
O3 Ta Ga3 54.4(7) . .
O3 Ta Ga3 113.0(4) 5 .
O3 Ta Ga3 97.6(6) 6 .
Ga3 Ta Ga3 62.11(6) 2_554 .
Ga3 Ta Ga3 62.11(6) 3 .
Ga3 Ta Ga3 145.34(3) 3_556 .
Ga3 Ta Ga3 145.34(3) 2 .
O3 Ta Ga3 159.4(6) 3 1_556
O3 Ta Ga3 87.9(4) 2 1_556
O3 Ta Ga3 97.6(6) 4 1_556
O3 Ta Ga3 113.0(4) . 1_556
O3 Ta Ga3 54.4(7) 5 1_556
O3 Ta Ga3 32.8(4) 6 1_556
Ga3 Ta Ga3 145.34(3) 2_554 1_556
Ga3 Ta Ga3 145.34(3) 3 1_556
Ga3 Ta Ga3 62.11(6) 3_556 1_556
Ga3 Ta Ga3 62.11(6) 2 1_556
Ga3 Ta Ga3 106.88(8) . 1_556
O1 Ga2 O2 119.3(6) . 6_554
O1 Ga2 O2 119.3(7) . 5_664
O2 Ga2 O2 98.2(8) 6_554 5_664
O1 Ga2 O2 119.3(6) . 2_654
O2 Ga2 O2 98.2(8) 6_554 2_654
O2 Ga2 O2 98.2(8) 5_664 2_654
O1 Ga2 La 135.75(3) . 4_664
O2 Ga2 La 46.7(9) 6_554 4_664
O2 Ga2 La 51.6(9) 5_664 4_664
O2 Ga2 La 104.9(7) 2_654 4_664
O1 Ga2 La 135.75(3) . 2_654
O2 Ga2 La 104.9(7) 6_554 2_654
O2 Ga2 La 46.7(9) 5_664 2_654
O2 Ga2 La 51.6(9) 2_654 2_654
La Ga2 La 74.36(5) 4_664 2_654
O1 Ga2 La 135.75(3) . 1_554
O2 Ga2 La 51.6(9) 6_554 1_554
O2 Ga2 La 104.9(7) 5_664 1_554
O2 Ga2 La 46.7(9) 2_654 1_554
La Ga2 La 74.36(5) 4_664 1_554
La Ga2 La 74.36(5) 2_654 1_554
O1 Ga2 La 42.08(3) . .
O2 Ga2 La 95.8(8) 6_554 .
O2 Ga2 La 161.1(7) 5_664 .
O2 Ga2 La 92.3(8) 2_654 .
La Ga2 La 139.950(5) 4_664 .
La Ga2 La 139.949(5) 2_654 .
La Ga2 La 93.674(9) 1_554 .
O1 Ga2 La 42.07(3) . 4_665
O2 Ga2 La 92.3(8) 6_554 4_665
O2 Ga2 La 95.8(8) 5_664 4_665
O2 Ga2 La 161.1(7) 2_654 4_665
La Ga2 La 93.675(9) 4_664 4_665
La Ga2 La 139.950(5) 2_654 4_665
La Ga2 La 139.950(5) 1_554 4_665
La Ga2 La 70.95(5) . 4_665
O1 Ga2 La 42.08(3) . 2_655
O2 Ga2 La 161.1(7) 6_554 2_655
O2 Ga2 La 92.3(8) 5_664 2_655
O2 Ga2 La 95.8(8) 2_654 2_655
La Ga2 La 139.950(5) 4_664 2_655
La Ga2 La 93.674(9) 2_654 2_655
La Ga2 La 139.949(5) 1_554 2_655
La Ga2 La 70.95(5) . 2_655
La Ga2 La 70.95(5) 4_665 2_655
O3 Ga3 O3 134.7(14) 6_554 4
O3 Ga3 O2 104.8(9) 6_554 .
O3 Ga3 O2 99.7(8) 4 .
O3 Ga3 O2 99.7(8) 6_554 5_554
O3 Ga3 O2 104.8(9) 4 5_554
O2 Ga3 O2 113.1(19) . 5_554
O3 Ga3 Ta 35.4(5) 6_554 1_554
O3 Ga3 Ta 110.9(7) 4 1_554
O2 Ga3 Ta 140.2(8) . 1_554
O2 Ga3 Ta 83.6(7) 5_554 1_554
O3 Ga3 Ta 110.9(7) 6_554 .
O3 Ga3 Ta 35.4(5) 4 .
O2 Ga3 Ta 83.6(7) . .
O2 Ga3 Ta 140.2(8) 5_554 .
Ta Ga3 Ta 106.88(8) 1_554 .
Ga2 O1 La 109.1(4) . 4_665
Ga2 O1 La 109.1(4) . .
La O1 La 109.8(4) 4_665 .
Ga2 O1 La 109.1(4) . 2_655
La O1 La 109.8(4) 4_665 2_655
La O1 La 109.8(4) . 2_655
Ga2 O2 Ga3 117.5(10) 2_544 .
Ga2 O2 La 100.9(12) 2_544 2_545
Ga3 O2 La 113.7(12) . 2_545
Ga2 O2 La 95.6(10) 2_544 .
Ga3 O2 La 121.4(14) . .
La O2 La 104.5(7) 2_545 .
Ga3 O3 Ta 111.9(8) 3 .
Ga3 O3 Ga1 111.9(8) 3 .
Ta O3 Ga1 0.0 . .
Ga3 O3 La 137.7(10) 3 .
Ta O3 La 106.5(5) . .
Ga1 O3 La 106.5(5) . .

loop_
_geom_bond_atom_site_label_1
_geom_bond_atom_site_label_2
_geom_bond_distance
_geom_bond_site_symmetry_2
La O3 2.368(15) .
La O3 2.368(15) 6
La O2 2.49(3) 4_655
La O2 2.49(3) 2_655
La O1 2.486(6) .
La O1 2.486(6) 2_545
La O2 2.65(3) 6
La O2 2.65(3) .
La Ga2 3.365(2) 1_556
La Ga2 3.365(2) 2_544
La Ta 3.4652(16) .
La Ga1 3.4652(16) .
Ga1 O3 1.945(14) 3
Ga1 O3 1.945(14) 2
Ga1 O3 1.945(14) 4
Ga1 O3 1.945(14) .
Ga1 O3 1.945(14) 5
Ga1 O3 1.945(14) 6
Ga1 La 3.4651(16) 2
Ga1 La 3.4652(16) 4
Ta O3 1.945(14) 3
Ta O3 1.945(14) 2
Ta O3 1.945(14) 4
Ta O3 1.945(14) .
Ta O3 1.945(14) 5
Ta O3 1.945(14) 6
Ta Ga3 3.1199(16) 2_554
Ta Ga3 3.1199(16) 3
Ta Ga3 3.1199(16) 3_556
Ta Ga3 3.1199(16) 2
Ta Ga3 3.1199(16) .
Ta Ga3 3.1199(16) 1_556
Ga2 O1 1.79(2) .
Ga2 O2 1.836(18) 6_554
Ga2 O2 1.836(18) 5_664
Ga2 O2 1.836(18) 2_654
Ga2 La 3.365(2) 4_664
Ga2 La 3.365(2) 2_654
Ga2 La 3.365(2) 1_554
Ga2 La 3.505(2) 4_665
Ga2 La 3.505(2) 2_655
Ga3 O3 1.820(13) 6_554
Ga3 O3 1.820(13) 4
Ga3 O2 1.81(2) .
Ga3 O2 1.81(2) 5_554
Ga3 Ta 3.1199(16) 1_554
O1 La 2.486(6) 4_665
O1 La 2.486(6) 2_655
O2 Ga2 1.836(18) 2_544
O2 La 2.49(3) 2_545
O3 Ga3 1.820(13) 3
